data_7228210
loop_
_publ_author_name
'Zhou, Yu-Peng'
'Wei, Zhang-Wen'
'Lin, Zhuo-Jia'
'Ling, Hui-Tao'
'Guo, Zhengang'
'Zhang, Mei'
'Lam, Chi-Keung'
'Ye, Bao-Hui'
'Chao, Hsiu-Yi'

_publ_section_title
;
 Diverse binding of important anions in 1-D tricopper anion coordination
 polymer (ACP) architectures
;
_journal_issue 17
_journal_name_full CrystEngComm
_journal_page_first 2349
_journal_paper_doi 10.1039/C7CE00087A
_journal_volume 19
_journal_year 2017
_chemical_formula_moiety 'C113 H104 Cu3 N4 O2 P6?? F'
_chemical_formula_sum 'C113 H104 Cu3 F N4 O2 P6'
_chemical_formula_weight 1945.44
_space_group_crystal_system monoclinic
_space_group_IT_number 11
_space_group_name_Hall '-P 2yb'
_space_group_name_H-M_alt 'P 1 21/m 1'
_symmetry_space_group_name_Hall '-P 2yb'
_symmetry_space_group_name_H-M 'P 1 21/m 1'
_atom_sites_solution_hydrogens geom
_audit_creation_method SHELXL-2014/7
_audit_update_record
;
2016-07-06 deposited with the CCDC.
2017-03-31 downloaded from the CCDC.
;
_cell_angle_alpha 90
_cell_angle_beta 110.49(3)
_cell_angle_gamma 90
_cell_formula_units_Z 2
_cell_length_a 14.710(3)
_cell_length_b 21.288(4)
_cell_length_c 19.399(4)
_cell_measurement_reflns_used 7713
_cell_measurement_temperature 173(2)
_cell_measurement_theta_max 26.98
_cell_measurement_theta_min 2.22
_cell_volume 5690(2)
_computing_cell_refinement 'Bruker XSCANS'
_computing_data_collection 'Bruker XSCANS'
_computing_data_reduction 'Bruker SHELXTL'
_computing_structure_refinement 'SHELXL-2014/7 (Sheldrick, 2014)'
_computing_structure_solution 'SHELXS-97 (Sheldrick, 2008)'
_diffrn_ambient_temperature 173(2)
_diffrn_measured_fraction_theta_full 0.983
_diffrn_measured_fraction_theta_max 0.982
_diffrn_measurement_device_type 'CCD area detector'
_diffrn_measurement_method 'phi and omega scans'
_diffrn_radiation_type MoK\a
_diffrn_radiation_wavelength 0.71073
_diffrn_reflns_av_R_equivalents 0.0291
_diffrn_reflns_av_unetI/netI 0.0339
_diffrn_reflns_Laue_measured_fraction_full 0.983
_diffrn_reflns_Laue_measured_fraction_max 0.982
_diffrn_reflns_limit_h_max 18
_diffrn_reflns_limit_h_min -18
_diffrn_reflns_limit_k_max 26
_diffrn_reflns_limit_k_min -26
_diffrn_reflns_limit_l_max 23
_diffrn_reflns_limit_l_min -23
_diffrn_reflns_number 35347
_diffrn_reflns_point_group_measured_fraction_full 0.983
_diffrn_reflns_point_group_measured_fraction_max 0.982
_diffrn_reflns_theta_full 25.242
_diffrn_reflns_theta_max 25.999
_diffrn_reflns_theta_min 1.788
_exptl_absorpt_coefficient_mu 0.687
_exptl_absorpt_correction_T_max 0.934
_exptl_absorpt_correction_T_min 0.921
_exptl_absorpt_correction_type multi-scan
_exptl_absorpt_process_details sadabs
_exptl_crystal_colour yellow
_exptl_crystal_density_diffrn 1.135
_exptl_crystal_description prism
_exptl_crystal_F_000 2024
_exptl_crystal_size_max 0.2
_exptl_crystal_size_mid 0.1
_exptl_crystal_size_min 0.1
_refine_diff_density_max 1.898
_refine_diff_density_min -0.971
_refine_diff_density_rms 0.113
_refine_ls_extinction_method none
_refine_ls_goodness_of_fit_ref 1.208
_refine_ls_hydrogen_treatment constr
_refine_ls_matrix_type full
_refine_ls_number_parameters 718
_refine_ls_number_reflns 11308
_refine_ls_number_restraints 272
_refine_ls_restrained_S_all 1.252
_refine_ls_R_factor_all 0.0843
_refine_ls_R_factor_gt 0.0649
_refine_ls_shift/su_max 0.001
_refine_ls_shift/su_mean 0.000
_refine_ls_structure_factor_coef Fsqd
_refine_ls_weighting_details 'w=1/[\s^2^(Fo^2^)+(0.1357P)^2^+2.2160P] where P=(Fo^2^+2Fc^2^)/3'
_refine_ls_weighting_scheme calc
_refine_ls_wR_factor_gt 0.2050
_refine_ls_wR_factor_ref 0.2199
_reflns_Friedel_coverage 0.000
_reflns_number_gt 8781
_reflns_number_total 11308
_reflns_threshold_expression 'I > 2\s(I)'
_cod_data_source_file c7ce00087a2.cif
_cod_data_source_block 65
_cod_original_cell_volume 5691(2)
_cod_database_code 7228210
_shelx_shelxl_version_number 2014/7
_shelx_space_group_comment
;
The symmetry employed for this shelxl refinement is uniquely defined
by the following loop, which should always be used as a source of
symmetry information in preference to the above space-group names.
They are only intended as comments.
;

loop_
_space_group_symop_operation_xyz
'x, y, z'
'-x, y+1/2, -z'
'-x, -y, -z'
'x, -y-1/2, z'

loop_
_atom_site_label
_atom_site_type_symbol
_atom_site_fract_x
_atom_site_fract_y
_atom_site_fract_z
_atom_site_U_iso_or_equiv
_atom_site_adp_type
_atom_site_occupancy
_atom_site_site_symmetry_order
_atom_site_calc_flag
_atom_site_refinement_flags_posn
_atom_site_refinement_flags_adp
_atom_site_refinement_flags_occupancy
_atom_site_disorder_assembly
_atom_site_disorder_group
Cu1 Cu 0.75288(3) 0.30991(2) 1.43272(2) 0.02551(16) Uani 1 1 d . . . . .
Cu2 Cu 0.87146(4) 0.2500 1.37781(3) 0.02600(18) Uani 1 2 d S T P . .
P1 P 0.82958(6) 0.40426(4) 1.44581(5) 0.0271(2) Uani 1 1 d . . . . .
P2 P 0.94443(7) 0.34081(4) 1.36490(6) 0.0321(2) Uani 1 1 d . . . . .
P3 P 0.60669(6) 0.32054(4) 1.44723(5) 0.0258(2) Uani 1 1 d . . . . .
O1 O 1.4215(3) 0.2500 1.7401(3) 0.0663(14) Uani 1 2 d S TU P . .
O2 O 0.3260(6) 0.4269(4) 1.0380(5) 0.081(3) Uani 0.5 1 d . . P . .
N1 N 1.2973(4) 0.2500 1.7854(3) 0.0482(12) Uani 1 2 d S TU P . .
H1 H 1.2860 0.2500 1.8270 0.058 Uiso 1 2 calc R U P . .
N2 N 1.4513(4) 0.2500 1.8634(3) 0.0657(15) Uani 1 2 d S TU P . .
H2 H 1.4207 0.2500 1.8952 0.079 Uiso 1 2 calc R U P . .
N3 N 0.3669(6) 0.3294(4) 1.0104(4) 0.055(2) Uani 0.5 1 d . . P . .
H3 H 0.3565 0.3028 0.9737 0.067 Uiso 0.5 1 calc R U P . .
N4 N 0.2235(6) 0.3717(4) 0.9382(4) 0.057(2) Uani 0.5 1 d . . P . .
H4 H 0.2275 0.3446 0.9051 0.068 Uiso 0.5 1 calc R U P . .
C1 C 0.9511(3) 0.39493(17) 1.4396(2) 0.0314(8) Uani 1 1 d . . . . .
H1A H 0.9755 0.4362 1.4304 0.038 Uiso 1 1 calc R U . . .
H1B H 0.9967 0.3783 1.4867 0.038 Uiso 1 1 calc R U . . .
C2 C 0.5331(3) 0.2500 1.4127(3) 0.0284(11) Uani 1 2 d S T P . .
H2A H 0.4765 0.2500 1.4291 0.034 Uiso 1 2 calc R U P . .
H2B H 0.5087 0.2500 1.3582 0.034 Uiso 1 2 calc R U P . .
C3 C 0.8640(4) 0.2500 1.4979(3) 0.0278(11) Uani 1 2 d S T P . .
C4 C 0.9458(4) 0.2500 1.5423(3) 0.0295(11) Uani 1 2 d S T P . .
C5 C 1.3929(5) 0.2500 1.7916(4) 0.0538(13) Uani 1 2 d S TU P . .
C6 C 0.7199(4) 0.2500 1.3347(3) 0.0327(11) Uani 1 2 d DS TU P . .
C7 C 0.6573(4) 0.2500 1.2775(3) 0.0499(14) Uani 1 2 d DS TU P A .
C8 C 0.3070(7) 0.3820(5) 0.9978(6) 0.055(3) Uani 0.5 1 d . . P . .
C9 C 1.0381(4) 0.2500 1.6021(3) 0.0319(12) Uani 1 2 d S T P . .
C10 C 1.1260(4) 0.2500 1.5915(3) 0.0307(11) Uani 1 2 d S T P . .
H10 H 1.1264 0.2500 1.5427 0.037 Uiso 1 2 calc R U P . .
C11 C 1.2142(4) 0.2500 1.6500(3) 0.0343(12) Uani 1 2 d S T P . .
H11 H 1.2735 0.2500 1.6408 0.041 Uiso 1 2 calc R U P . .
C12 C 1.2149(4) 0.2500 1.7210(3) 0.0341(12) Uani 1 2 d S T P . .
C13 C 1.1264(4) 0.2500 1.7326(3) 0.0457(15) Uani 1 2 d S T P . .
H13 H 1.1265 0.2500 1.7816 0.055 Uiso 1 2 calc R U P . .
C14 C 1.0389(4) 0.2500 1.6748(3) 0.0400(13) Uani 1 2 d S T P . .
H14 H 0.9796 0.2500 1.6840 0.048 Uiso 1 2 calc R U P . .
C15 C 1.5537(5) 0.2500 1.8951(4) 0.0717(17) Uani 1 2 d S TU P . .
C16 C 1.6140(5) 0.2500 1.8561(5) 0.0698(17) Uani 1 2 d S TU P . .
H16 H 1.5887 0.2500 1.8039 0.084 Uiso 1 2 calc R U P . .
C17 C 1.7130(5) 0.2500 1.8938(5) 0.0767(18) Uani 1 2 d S TU P . .
H17 H 1.7548 0.2362 1.8690 0.092 Uiso 0.5 1 calc R U P . .
C18 C 1.7536(7) 0.2695(6) 1.9667(6) 0.074(2) Uani 0.5 1 d . U P . .
C19 C 1.6909(7) 0.2722(6) 2.0062(6) 0.074(2) Uani 0.5 1 d . U P . .
H19 H 1.7163 0.2761 2.0583 0.088 Uiso 0.5 1 calc R U P . .
C20 C 1.5930(7) 0.2693(6) 1.9703(5) 0.073(2) Uani 0.5 1 d . U P . .
H20 H 1.5505 0.2803 1.9956 0.087 Uiso 0.5 1 calc R U P . .
C21 C 1.8704(12) 0.2757(8) 2.0141(11) 0.117(3) Uani 0.5 1 d . U P . .
C22 C 1.9218(10) 0.2500 1.9638(9) 0.135(4) Uani 1 2 d S TU P . .
H22A H 1.8997 0.2070 1.9491 0.203 Uiso 0.5 1 calc R U P . .
H22B H 1.9065 0.2766 1.9200 0.203 Uiso 0.5 1 calc R U P . .
H22C H 1.9921 0.2500 1.9902 0.203 Uiso 1 2 calc R U P . .
C23 C 1.8923(11) 0.2500 2.0901(8) 0.137(4) Uani 1 2 d S TU P . .
H23A H 1.8498 0.2701 2.1129 0.206 Uiso 0.5 1 calc R U P . .
H23B H 1.9602 0.2586 2.1198 0.206 Uiso 0.5 1 calc R U P . .
H23C H 1.8811 0.2045 2.0874 0.206 Uiso 0.5 1 calc R U P . .
C24 C 1.8935(12) 0.3366(10) 2.0403(11) 0.122(4) Uani 0.5 1 d . U P . .
H24A H 1.8505 0.3496 2.0665 0.183 Uiso 0.5 1 calc R U P . .
H24B H 1.8853 0.3651 1.9989 0.183 Uiso 0.5 1 calc R U P . .
H24C H 1.9610 0.3380 2.0740 0.183 Uiso 0.5 1 calc R U P . .
C25 C 0.5853(3) 0.2812(2) 1.2078(2) 0.0374(18) Uani 0.5 1 d G . P . .
C26 C 0.5695(4) 0.3442(2) 1.1883(3) 0.047(2) Uani 0.5 1 d G . P A 2
H26 H 0.6077 0.3757 1.2201 0.056 Uiso 0.5 1 calc R U P A 2
C27 C 0.4979(4) 0.3610(2) 1.1224(3) 0.053(2) Uani 0.5 1 d G . P A 2
H27 H 0.4871 0.4041 1.1091 0.063 Uiso 0.5 1 calc R U P A 2
C28 C 0.4420(3) 0.3149(3) 1.0759(2) 0.046(2) Uani 0.5 1 d G . P A .
C29 C 0.4578(3) 0.2504(2) 1.0954(2) 0.0470(15) Uani 1 2 d G T P A 1
H29 H 0.4201 0.2186 1.0638 0.056 Uiso 0.5 1 calc R U P A 1
C30 C 0.5294(4) 0.23509(19) 1.1613(3) 0.042(3) Uani 0.5 1 d G . P A 1
H30 H 0.5407 0.1922 1.1752 0.051 Uiso 0.5 1 calc R U P A 1
C31 C 0.1320(7) 0.4003(6) 0.9246(5) 0.059(3) Uani 0.5 1 d . . P . .
C32 C 0.1247(6) 0.4609(5) 0.9562(5) 0.048(2) Uani 0.5 1 d . . P . .
H32 H 0.1815 0.4839 0.9826 0.058 Uiso 0.5 1 calc R U P . .
C33 C 0.0349(7) 0.4845(5) 0.9473(5) 0.054(2) Uani 0.5 1 d . . P . .
H33 H 0.0298 0.5235 0.9693 0.065 Uiso 0.5 1 calc R U P . .
C34 C -0.0513(7) 0.4514(5) 0.9056(5) 0.048(2) Uani 0.5 1 d . . P . .
C35 C -0.0401(7) 0.3944(4) 0.8749(5) 0.049(2) Uani 0.5 1 d . . P . .
H35 H -0.0959 0.3710 0.8472 0.059 Uiso 0.5 1 calc R U P . .
C36 C 0.0539(7) 0.3707(4) 0.8846(5) 0.048(2) Uani 0.5 1 d . . P . .
H36 H 0.0599 0.3325 0.8612 0.058 Uiso 0.5 1 calc R U P . .
C37 C -0.1497(8) 0.4782(5) 0.9007(6) 0.058(2) Uani 0.5 1 d . U P . .
C38 C -0.2337(7) 0.4357(4) 0.8555(5) 0.055(2) Uani 0.5 1 d . U P . .
H38A H -0.2623 0.4523 0.8054 0.083 Uiso 0.5 1 calc R U P . .
H38B H -0.2833 0.4346 0.8786 0.083 Uiso 0.5 1 calc R U P . .
H38C H -0.2093 0.3932 0.8537 0.083 Uiso 0.5 1 calc R U P . .
C39 C -0.1573(8) 0.5472(5) 0.8677(7) 0.065(2) Uani 0.5 1 d . U P . .
H39A H -0.1771 0.5764 0.8988 0.098 Uiso 0.5 1 calc R U P . .
H39B H -0.2055 0.5477 0.8177 0.098 Uiso 0.5 1 calc R U P . .
H39C H -0.0940 0.5599 0.8662 0.098 Uiso 0.5 1 calc R U P . .
C40 C -0.1538(9) 0.4818(6) 0.9811(6) 0.069(2) Uani 0.5 1 d . U P . .
H40A H -0.1307 0.4421 1.0068 0.104 Uiso 0.5 1 calc R U P . .
H40B H -0.2208 0.4893 0.9781 0.104 Uiso 0.5 1 calc R U P . .
H40C H -0.1124 0.5162 1.0082 0.104 Uiso 0.5 1 calc R U P . .
C41 C 0.8553(3) 0.43340(17) 1.5395(2) 0.0314(8) Uani 1 1 d . . . . .
C42 C 0.9243(3) 0.4032(2) 1.5989(2) 0.0411(10) Uani 1 1 d . . . . .
H42 H 0.9654 0.3720 1.5903 0.049 Uiso 1 1 calc R U . . .
C43 C 0.9329(4) 0.4184(2) 1.6702(3) 0.0520(12) Uani 1 1 d . . . . .
H43 H 0.9801 0.3974 1.7100 0.062 Uiso 1 1 calc R U . . .
C44 C 0.8755(4) 0.4627(2) 1.6847(3) 0.0540(12) Uani 1 1 d . . . . .
H44 H 0.8809 0.4715 1.7340 0.065 Uiso 1 1 calc R U . . .
C45 C 0.8094(4) 0.4948(2) 1.6271(3) 0.0543(12) Uani 1 1 d . . . . .
H45 H 0.7714 0.5273 1.6369 0.065 Uiso 1 1 calc R U . . .
C46 C 0.7977(3) 0.4797(2) 1.5540(3) 0.0439(10) Uani 1 1 d . . . . .
H46 H 0.7506 0.5011 1.5146 0.053 Uiso 1 1 calc R U . . .
C47 C 0.7803(3) 0.47260(17) 1.3886(2) 0.0335(8) Uani 1 1 d . . . . .
C48 C 0.8310(4) 0.52966(19) 1.3985(3) 0.0494(12) Uani 1 1 d . . . . .
H48 H 0.8927 0.5331 1.4364 0.059 Uiso 1 1 calc R U . . .
C49 C 0.7935(4) 0.5801(2) 1.3550(3) 0.0630(15) Uani 1 1 d . . . . .
H49 H 0.8296 0.6181 1.3618 0.076 Uiso 1 1 calc R U . . .
C50 C 0.7040(4) 0.5762(2) 1.3015(3) 0.0637(15) Uani 1 1 d . . . . .
H50 H 0.6772 0.6120 1.2721 0.076 Uiso 1 1 calc R U . . .
C51 C 0.6522(4) 0.5209(3) 1.2898(3) 0.0671(16) Uani 1 1 d . . . . .
H51 H 0.5904 0.5182 1.2518 0.081 Uiso 1 1 calc R U . . .
C52 C 0.6912(3) 0.4688(2) 1.3341(3) 0.0454(10) Uani 1 1 d . . . . .
H52 H 0.6557 0.4306 1.3263 0.055 Uiso 1 1 calc R U . . .
C53 C 0.8823(4) 0.3850(2) 1.2814(2) 0.0456(9) Uani 1 1 d . U . . .
C54 C 0.8066(5) 0.3578(3) 1.2264(3) 0.0700(14) Uani 1 1 d . U . . .
H54 H 0.7880 0.3160 1.2322 0.084 Uiso 1 1 calc R U . . .
C55 C 0.7567(6) 0.3907(3) 1.1622(3) 0.0928(17) Uani 1 1 d . U . . .
H55 H 0.7038 0.3720 1.1243 0.111 Uiso 1 1 calc R U . . .
C56 C 0.7865(6) 0.4514(3) 1.1552(3) 0.0886(16) Uani 1 1 d . U . . .
H56 H 0.7558 0.4735 1.1106 0.106 Uiso 1 1 calc R U . . .
C57 C 0.8562(5) 0.4791(3) 1.2086(3) 0.0722(13) Uani 1 1 d . U . . .
H57 H 0.8716 0.5217 1.2034 0.087 Uiso 1 1 calc R U . . .
C58 C 0.9068(4) 0.4471(2) 1.2719(3) 0.0584(11) Uani 1 1 d . U . . .
H58 H 0.9587 0.4671 1.3092 0.070 Uiso 1 1 calc R U . . .
C59 C 1.0716(3) 0.3408(2) 1.3703(3) 0.0526(10) Uani 1 1 d . U . . .
C60 C 1.0942(4) 0.3345(4) 1.3083(4) 0.0832(14) Uani 1 1 d . U . . .
H60 H 1.0447 0.3326 1.2611 0.100 Uiso 1 1 calc R U . . .
C61 C 1.1928(5) 0.3309(4) 1.3156(5) 0.0912(15) Uani 1 1 d . U . . .
H61 H 1.2087 0.3229 1.2730 0.109 Uiso 1 1 calc R U . . .
C62 C 1.2629(4) 0.3380(3) 1.3784(4) 0.0792(14) Uani 1 1 d . U . . .
H62 H 1.3283 0.3387 1.3805 0.095 Uiso 1 1 calc R U . . .
C63 C 1.2421(4) 0.3444(3) 1.4414(4) 0.0708(12) Uani 1 1 d . U . . .
H63 H 1.2933 0.3473 1.4876 0.085 Uiso 1 1 calc R U . . .
C64 C 1.1466(3) 0.3465(3) 1.4380(3) 0.0607(11) Uani 1 1 d . U . . .
H64 H 1.1322 0.3518 1.4817 0.073 Uiso 1 1 calc R U . . .
C65 C 0.5260(3) 0.38236(17) 1.3938(2) 0.0319(8) Uani 1 1 d . . . . .
C66 C 0.5196(4) 0.4399(2) 1.4257(3) 0.0518(12) Uani 1 1 d . . . . .
H66 H 0.5541 0.4467 1.4766 0.062 Uiso 1 1 calc R U . . .
C67 C 0.4625(5) 0.4873(2) 1.3829(3) 0.0706(17) Uani 1 1 d . . . . .
H67 H 0.4591 0.5266 1.4051 0.085 Uiso 1 1 calc R U . . .
C68 C 0.4116(5) 0.4790(3) 1.3101(3) 0.0724(17) Uani 1 1 d . . . . .
H68 H 0.3715 0.5117 1.2821 0.087 Uiso 1 1 calc R U . . .
C69 C 0.4187(4) 0.4222(2) 1.2771(3) 0.0614(14) Uani 1 1 d . . . . .
H69 H 0.3844 0.4160 1.2261 0.074 Uiso 1 1 calc R U . . .
C70 C 0.4761(3) 0.3743(2) 1.3191(2) 0.0443(10) Uani 1 1 d . . . . .
H70 H 0.4812 0.3356 1.2964 0.053 Uiso 1 1 calc R U . . .
C71 C 0.6037(3) 0.33084(17) 1.5395(2) 0.0331(8) Uani 1 1 d . . . . .
C72 C 0.6904(3) 0.3361(2) 1.5985(2) 0.0469(11) Uani 1 1 d . . . . .
H72 H 0.7502 0.3358 1.5900 0.056 Uiso 1 1 calc R U . . .
C73 C 0.6905(5) 0.3418(3) 1.6693(3) 0.0712(17) Uani 1 1 d . . . . .
H73 H 0.7503 0.3456 1.7092 0.085 Uiso 1 1 calc R U . . .
C74 C 0.6060(5) 0.3420(3) 1.6826(3) 0.0706(17) Uani 1 1 d . . . . .
H74 H 0.6068 0.3452 1.7317 0.085 Uiso 1 1 calc R U . . .
C75 C 0.5186(5) 0.3374(3) 1.6248(3) 0.0663(15) Uani 1 1 d . . . . .
H75 H 0.4592 0.3375 1.6340 0.080 Uiso 1 1 calc R U . . .
C76 C 0.5180(4) 0.3327(3) 1.5534(3) 0.0550(12) Uani 1 1 d . . . . .
H76 H 0.4579 0.3307 1.5136 0.066 Uiso 1 1 calc R U . . .
F1 F 1.2767(4) 0.2500 1.9138(2) 0.0940(18) Uani 1 2 d S T P . .

loop_
_atom_site_aniso_label
_atom_site_aniso_U_11
_atom_site_aniso_U_22
_atom_site_aniso_U_33
_atom_site_aniso_U_23
_atom_site_aniso_U_13
_atom_site_aniso_U_12
Cu1 0.0204(2) 0.0199(2) 0.0357(3) 0.00020(16) 0.00922(19) -0.00082(15)
Cu2 0.0234(3) 0.0221(3) 0.0346(3) 0.000 0.0128(3) 0.000
P1 0.0258(5) 0.0200(4) 0.0365(5) -0.0026(4) 0.0123(4) -0.0025(3)
P2 0.0306(5) 0.0262(5) 0.0460(6) -0.0031(4) 0.0214(4) -0.0046(4)
P3 0.0222(4) 0.0219(4) 0.0340(5) -0.0013(4) 0.0105(4) 0.0002(3)
O1 0.037(2) 0.118(4) 0.041(2) 0.000 0.0094(19) 0.000
O2 0.057(5) 0.054(4) 0.116(7) -0.023(5) 0.011(5) 0.006(4)
N1 0.031(2) 0.077(3) 0.031(2) 0.000 0.0042(18) 0.000
N2 0.032(2) 0.120(4) 0.041(2) 0.000 0.008(2) 0.000
N3 0.048(5) 0.068(5) 0.037(4) 0.002(4) -0.001(3) 0.019(4)
N4 0.048(4) 0.074(6) 0.039(4) -0.005(4) 0.004(3) 0.018(4)
C1 0.0256(17) 0.0280(17) 0.042(2) -0.0056(16) 0.0134(16) -0.0045(14)
C2 0.020(2) 0.026(2) 0.039(3) 0.000 0.010(2) 0.000
C3 0.029(3) 0.023(2) 0.031(3) 0.000 0.011(2) 0.000
C4 0.031(3) 0.024(2) 0.032(3) 0.000 0.009(2) 0.000
C5 0.031(2) 0.089(3) 0.036(2) 0.000 0.0057(19) 0.000
C6 0.023(2) 0.043(3) 0.034(2) 0.000 0.0126(18) 0.000
C7 0.029(3) 0.086(4) 0.036(3) 0.000 0.013(2) 0.000
C8 0.035(5) 0.068(7) 0.055(6) 0.021(5) 0.006(4) 0.017(4)
C9 0.031(3) 0.025(2) 0.035(3) 0.000 0.005(2) 0.000
C10 0.031(3) 0.025(2) 0.031(3) 0.000 0.006(2) 0.000
C11 0.029(3) 0.032(3) 0.038(3) 0.000 0.007(2) 0.000
C12 0.026(3) 0.033(3) 0.039(3) 0.000 0.004(2) 0.000
C13 0.039(3) 0.060(4) 0.033(3) 0.000 0.007(3) 0.000
C14 0.028(3) 0.052(3) 0.037(3) 0.000 0.008(2) 0.000
C15 0.031(2) 0.125(5) 0.052(3) 0.000 0.006(2) 0.000
C16 0.035(3) 0.116(5) 0.056(3) 0.000 0.013(2) 0.000
C17 0.038(3) 0.121(5) 0.069(3) 0.000 0.015(3) 0.000
C18 0.037(3) 0.112(5) 0.066(3) -0.005(3) 0.009(3) -0.003(3)
C19 0.036(3) 0.114(6) 0.060(3) -0.008(3) 0.004(2) -0.006(3)
C20 0.037(3) 0.121(6) 0.053(3) -0.004(3) 0.006(3) -0.005(3)
C21 0.098(5) 0.123(5) 0.126(5) -0.001(3) 0.034(4) 0.001(4)
C22 0.104(6) 0.158(7) 0.145(6) 0.000 0.045(5) 0.000
C23 0.120(6) 0.152(6) 0.134(5) 0.000 0.038(5) 0.000
C24 0.085(6) 0.134(5) 0.131(7) -0.005(4) 0.018(6) -0.010(6)
C25 0.025(4) 0.059(5) 0.028(4) 0.002(4) 0.010(3) 0.012(3)
C26 0.042(5) 0.057(5) 0.037(4) -0.003(4) 0.006(4) 0.005(4)
C27 0.038(5) 0.059(6) 0.053(6) 0.011(5) 0.006(4) 0.009(4)
C28 0.023(4) 0.067(6) 0.039(5) 0.003(4) 0.000(3) 0.014(4)
C29 0.036(3) 0.060(4) 0.038(3) 0.000 0.004(3) 0.000
C30 0.041(4) 0.044(8) 0.038(4) 0.001(3) 0.010(3) 0.005(3)
C31 0.040(5) 0.097(8) 0.034(5) 0.032(5) 0.006(4) 0.024(5)
C32 0.036(4) 0.054(5) 0.044(5) 0.008(4) 0.002(4) 0.007(4)
C33 0.053(6) 0.049(5) 0.052(5) 0.015(4) 0.006(4) 0.001(4)
C34 0.043(5) 0.066(6) 0.035(4) 0.018(4) 0.012(4) 0.007(4)
C35 0.052(5) 0.049(5) 0.039(5) 0.005(4) 0.008(4) 0.009(4)
C36 0.064(6) 0.044(5) 0.031(4) -0.001(4) 0.010(4) -0.004(4)
C37 0.055(3) 0.061(3) 0.055(3) 0.003(3) 0.013(3) 0.005(3)
C38 0.058(4) 0.046(4) 0.038(4) 0.004(3) -0.012(3) 0.011(3)
C39 0.054(5) 0.064(4) 0.073(5) 0.007(4) 0.016(4) 0.015(4)
C40 0.069(5) 0.082(5) 0.056(4) -0.005(4) 0.022(4) 0.013(5)
C41 0.0339(19) 0.0245(17) 0.039(2) -0.0069(15) 0.0166(16) -0.0083(15)
C42 0.041(2) 0.038(2) 0.041(2) -0.0053(18) 0.0111(18) -0.0025(18)
C43 0.063(3) 0.045(2) 0.042(2) -0.007(2) 0.011(2) -0.011(2)
C44 0.073(3) 0.049(3) 0.045(3) -0.010(2) 0.028(2) -0.015(2)
C45 0.065(3) 0.044(2) 0.068(3) -0.019(2) 0.041(3) -0.005(2)
C46 0.048(2) 0.036(2) 0.052(3) -0.0044(19) 0.024(2) 0.0007(19)
C47 0.035(2) 0.0261(18) 0.041(2) 0.0004(16) 0.0161(17) -0.0011(15)
C48 0.058(3) 0.026(2) 0.056(3) -0.0002(19) 0.010(2) -0.0090(18)
C49 0.080(4) 0.028(2) 0.072(3) 0.006(2) 0.015(3) -0.006(2)
C50 0.077(4) 0.042(3) 0.072(3) 0.025(2) 0.027(3) 0.010(2)
C51 0.045(3) 0.071(4) 0.074(4) 0.031(3) 0.007(3) 0.004(3)
C52 0.041(2) 0.041(2) 0.053(3) 0.011(2) 0.015(2) -0.0042(19)
C53 0.072(2) 0.0357(18) 0.0419(19) -0.0003(15) 0.0354(17) -0.0114(18)
C54 0.106(3) 0.053(2) 0.044(2) 0.0042(18) 0.018(2) -0.025(2)
C55 0.134(4) 0.071(3) 0.053(2) 0.013(2) 0.008(3) -0.026(3)
C56 0.133(4) 0.069(3) 0.054(2) 0.020(2) 0.021(2) -0.015(3)
C57 0.114(3) 0.050(2) 0.058(2) 0.0114(19) 0.036(2) -0.011(2)
C58 0.090(3) 0.043(2) 0.053(2) 0.0029(18) 0.038(2) -0.016(2)
C59 0.0401(19) 0.042(2) 0.091(3) -0.014(2) 0.0431(18) -0.0112(17)
C60 0.054(2) 0.108(3) 0.105(3) -0.046(3) 0.050(2) -0.022(2)
C61 0.061(3) 0.118(3) 0.119(3) -0.041(3) 0.062(2) -0.012(3)
C62 0.044(2) 0.083(3) 0.125(3) -0.013(3) 0.048(2) -0.002(2)
C63 0.041(2) 0.073(3) 0.107(3) 0.019(3) 0.036(2) 0.007(2)
C64 0.0379(19) 0.060(2) 0.093(3) 0.021(2) 0.0330(19) 0.0053(19)
C65 0.0285(18) 0.0253(17) 0.043(2) 0.0029(16) 0.0143(16) 0.0045(14)
C66 0.071(3) 0.033(2) 0.049(3) -0.0013(19) 0.018(2) 0.014(2)
C67 0.106(5) 0.038(3) 0.076(4) 0.004(2) 0.042(3) 0.033(3)
C68 0.082(4) 0.052(3) 0.080(4) 0.024(3) 0.024(3) 0.034(3)
C69 0.064(3) 0.052(3) 0.054(3) 0.014(2) 0.002(2) 0.009(2)
C70 0.049(2) 0.034(2) 0.045(2) 0.0047(18) 0.010(2) 0.0032(18)
C71 0.039(2) 0.0246(17) 0.039(2) 0.0004(15) 0.0181(17) -0.0003(15)
C72 0.050(3) 0.054(3) 0.036(2) 0.000(2) 0.0134(19) -0.011(2)
C73 0.094(5) 0.074(4) 0.041(3) -0.006(3) 0.018(3) -0.024(3)
C74 0.124(6) 0.053(3) 0.048(3) -0.009(2) 0.047(4) -0.022(3)
C75 0.087(4) 0.063(3) 0.073(4) -0.014(3) 0.057(3) -0.009(3)
C76 0.054(3) 0.063(3) 0.058(3) -0.015(2) 0.033(2) -0.005(2)
F1 0.098(4) 0.140(5) 0.044(2) 0.000 0.023(3) 0.000

loop_
_atom_type_symbol
_atom_type_description
_atom_type_scat_dispersion_real
_atom_type_scat_dispersion_imag
_atom_type_scat_source
C C 0.0033 0.0016 'International Tables Vol C Tables 4.2.6.8 and 6.1.1.4'
H H 0.0000 0.0000 'International Tables Vol C Tables 4.2.6.8 and 6.1.1.4'
N N 0.0061 0.0033 'International Tables Vol C Tables 4.2.6.8 and 6.1.1.4'
O O 0.0106 0.0060 'International Tables Vol C Tables 4.2.6.8 and 6.1.1.4'
F F 0.0171 0.0103 'International Tables Vol C Tables 4.2.6.8 and 6.1.1.4'
P P 0.1023 0.0942 'International Tables Vol C Tables 4.2.6.8 and 6.1.1.4'
Cu Cu 0.3201 1.2651 'International Tables Vol C Tables 4.2.6.8 and 6.1.1.4'

loop_
_geom_angle_atom_site_label_1
_geom_angle_atom_site_label_2
_geom_angle_atom_site_label_3
_geom_angle
_geom_angle_site_symmetry_1
_geom_angle_site_symmetry_3
C3 Cu1 C6 93.31(15) . .
C3 Cu1 P1 102.54(9) . .
C6 Cu1 P1 124.02(11) . .
C3 Cu1 P3 123.60(14) . .
C6 Cu1 P3 103.47(14) . .
P1 Cu1 P3 110.60(4) . .
C3 Cu1 Cu1 52.80(8) . 4_565
C6 Cu1 Cu1 54.54(8) . 4_565
P1 Cu1 Cu1 152.04(3) . 4_565
P3 Cu1 Cu1 95.71(2) . 4_565
C3 Cu1 Cu2 58.14(14) . .
C6 Cu1 Cu2 49.73(13) . .
P1 Cu1 Cu2 95.67(3) . .
P3 Cu1 Cu2 151.15(3) . .
Cu1 Cu1 Cu2 61.411(13) 4_565 .
C6 Cu2 P2 115.84(6) . 4_565
C6 Cu2 P2 115.84(6) . .
P2 Cu2 P2 117.00(6) 4_565 .
C6 Cu2 C3 89.1(2) . .
P2 Cu2 C3 107.17(7) 4_565 .
P2 Cu2 C3 107.17(7) . .
C6 Cu2 Cu1 53.43(12) . 4_565
P2 Cu2 Cu1 92.15(3) 4_565 4_565
P2 Cu2 Cu1 148.60(3) . 4_565
C3 Cu2 Cu1 49.10(10) . 4_565
C6 Cu2 Cu1 53.43(12) . .
P2 Cu2 Cu1 148.60(3) 4_565 .
P2 Cu2 Cu1 92.15(3) . .
C3 Cu2 Cu1 49.10(10) . .
Cu1 Cu2 Cu1 57.18(3) 4_565 .
C47 P1 C41 103.59(18) . .
C47 P1 C1 103.59(18) . .
C41 P1 C1 103.45(17) . .
C47 P1 Cu1 124.17(13) . .
C41 P1 Cu1 109.41(12) . .
C1 P1 Cu1 110.61(12) . .
C53 P2 C1 104.52(19) . .
C53 P2 C59 103.6(2) . .
C1 P2 C59 100.6(2) . .
C53 P2 Cu2 115.47(15) . .
C1 P2 Cu2 110.24(13) . .
C59 P2 Cu2 120.37(16) . .
C71 P3 C65 103.70(18) . .
C71 P3 C2 104.1(2) . .
C65 P3 C2 101.46(18) . .
C71 P3 Cu1 118.87(14) . .
C65 P3 Cu1 117.03(13) . .
C2 P3 Cu1 109.61(16) . .
C5 N1 C12 128.2(6) . .
C5 N2 C15 129.9(7) . .
C8 N3 C28 126.0(8) . .
C8 N4 C31 126.8(9) . .
P2 C1 P1 109.59(18) . .
P3 C2 P3 109.8(2) 4_565 .
C4 C3 Cu1 142.69(9) . 4_565
C4 C3 Cu1 142.69(9) . .
Cu1 C3 Cu1 74.40(16) 4_565 .
C4 C3 Cu2 108.8(4) . .
Cu1 C3 Cu2 72.76(15) 4_565 .
Cu1 C3 Cu2 72.76(15) . .
C3 C4 C9 173.0(6) . .
O1 C5 N2 124.7(6) . .
O1 C5 N1 124.7(6) . .
N2 C5 N1 110.6(6) . .
C7 C6 Cu2 139.2(5) . .
C7 C6 Cu1 133.1(3) . 4_565
Cu2 C6 Cu1 76.84(16) . 4_565
C7 C6 Cu1 133.1(3) . .
Cu2 C6 Cu1 76.84(16) . .
Cu1 C6 Cu1 70.92(16) 4_565 .
C6 C7 C25 154.5(2) . 4_565
C6 C7 C25 154.5(2) . .
C25 C7 C25 50.9(4) 4_565 .
O2 C8 N4 127.3(9) . .
O2 C8 N3 122.4(8) . .
N4 C8 N3 110.1(10) . .
C10 C9 C14 118.0(5) . .
C10 C9 C4 123.3(5) . .
C14 C9 C4 118.7(5) . .
C9 C10 C11 122.3(5) . .
C12 C11 C10 119.6(5) . .
C11 C12 C13 118.8(5) . .
C11 C12 N1 126.4(5) . .
C13 C12 N1 114.8(5) . .
C14 C13 C12 121.7(6) . .
C13 C14 C9 119.6(6) . .
C16 C15 N2 124.4(7) . .
C16 C15 C20 117.4(7) . .
N2 C15 C20 115.7(7) . .
C16 C15 C20 117.4(7) . 4_565
N2 C15 C20 115.7(7) . 4_565
C20 C15 C20 33.4(10) . 4_565
C15 C16 C17 118.7(8) . .
C16 C17 C18 122.4(8) . .
C18 C18 C19 92.3(7) 4_565 .
C18 C18 C17 72.6(5) 4_565 .
C19 C18 C17 116.1(9) . .
C18 C18 C21 94.5(8) 4_565 .
C19 C18 C21 116.9(11) . .
C17 C18 C21 125.8(11) . .
C18 C18 C19 57.4(6) 4_565 4_565
C19 C18 C19 34.9(9) . 4_565
C17 C18 C19 101.5(8) . 4_565
C21 C18 C19 115.2(10) . 4_565
C18 C18 C21 59.6(6) 4_565 4_565
C19 C18 C21 114.5(10) . 4_565
C17 C18 C21 109.5(10) . 4_565
C21 C18 C21 34.9(11) . 4_565
C19 C18 C21 93.4(9) 4_565 4_565
C20 C19 C18 120.1(10) . .
C19 C20 C15 120.8(10) . .
C24 C21 C23 92.3(14) . .
C24 C21 C22 117.0(16) . .
C23 C21 C22 120.9(14) . .
C24 C21 C18 110.6(14) . .
C23 C21 C18 110.1(14) . .
C22 C21 C18 105.5(13) . .
C24 C21 C18 135.4(14) . 4_565
C23 C21 C18 97.9(12) . 4_565
C22 C21 C18 94.3(11) . 4_565
C18 C21 C18 25.8(8) . 4_565
C30 C25 C25 70.6(5) 4_565 4_565
C25 C25 C26 164.67(16) 4_565 .
C30 C25 C30 25.5(4) 4_565 .
C25 C25 C30 45.10(16) 4_565 .
C30 C25 C7 134.8(6) 4_565 .
C25 C25 C7 64.6(2) 4_565 .
C26 C25 C7 130.5(3) . .
C30 C25 C7 109.4(3) . .
C25 C26 C27 120.0 . .
C28 C27 C26 120.0 . .
C27 C28 N3 122.3(5) . .
C29 C28 N3 117.3(5) . .
C29 C28 C29 0.16(11) . 4_565
N3 C28 C29 117.1(6) . 4_565
C29 C28 C30 43.2(2) . 4_565
N3 C28 C30 160.3(6) . 4_565
C29 C28 C30 43.41(14) 4_565 4_565
C28 C29 C30 118.3 . .
C29 C30 C25 121.4 . .
C29 C30 C28 45.7(3) . 4_565
C25 C30 C28 166.1(3) . 4_565
C36 C31 N4 119.1(11) . .
C36 C31 C32 120.2(9) . .
N4 C31 C32 120.7(9) . .
C33 C32 C31 119.1(9) . .
C32 C33 C34 121.2(10) . .
C35 C34 C33 117.4(9) . .
C35 C34 C37 123.5(9) . .
C33 C34 C37 119.1(10) . .
C34 C35 C36 120.6(9) . .
C31 C36 C35 121.5(10) . .
C38 C37 C34 111.8(9) . .
C38 C37 C40 106.8(9) . .
C34 C37 C40 108.6(8) . .
C38 C37 C39 112.7(8) . .
C34 C37 C39 107.5(9) . .
C40 C37 C39 109.3(9) . .
C46 C41 C42 118.5(4) . .
C46 C41 P1 120.8(3) . .
C42 C41 P1 120.1(3) . .
C43 C42 C41 120.2(4) . .
C44 C43 C42 121.6(5) . .
C43 C44 C45 119.2(4) . .
C44 C45 C46 120.5(4) . .
C41 C46 C45 119.9(4) . .
C52 C47 C48 118.4(4) . .
C52 C47 P1 119.6(3) . .
C48 C47 P1 121.9(3) . .
C49 C48 C47 121.3(4) . .
C48 C49 C50 119.9(5) . .
C49 C50 C51 120.6(4) . .
C50 C51 C52 119.5(5) . .
C47 C52 C51 120.4(4) . .
C54 C53 C58 118.2(5) . .
C54 C53 P2 119.5(3) . .
C58 C53 P2 122.3(4) . .
C53 C54 C55 120.9(5) . .
C56 C55 C54 118.0(6) . .
C57 C56 C55 121.8(6) . .
C56 C57 C58 120.7(5) . .
C57 C58 C53 120.2(5) . .
C60 C59 C64 118.9(5) . .
C60 C59 P2 120.6(5) . .
C64 C59 P2 120.5(4) . .
C59 C60 C61 118.5(7) . .
C62 C61 C60 122.6(7) . .
C61 C62 C63 119.8(6) . .
C62 C63 C64 120.1(6) . .
C63 C64 C59 119.8(6) . .
C70 C65 C66 118.7(4) . .
C70 C65 P3 120.3(3) . .
C66 C65 P3 120.8(3) . .
C67 C66 C65 119.7(5) . .
C68 C67 C66 121.7(5) . .
C67 C68 C69 119.2(4) . .
C68 C69 C70 119.8(5) . .
C65 C70 C69 120.8(4) . .
C76 C71 C72 118.4(4) . .
C76 C71 P3 122.3(3) . .
C72 C71 P3 119.3(3) . .
C73 C72 C71 120.6(5) . .
C74 C73 C72 120.6(5) . .
C73 C74 C75 120.0(5) . .
C74 C75 C76 119.6(5) . .
C71 C76 C75 120.8(5) . .

loop_
_geom_bond_atom_site_label_1
_geom_bond_atom_site_label_2
_geom_bond_distance
_geom_bond_site_symmetry_2
Cu1 C3 2.110(4) .
Cu1 C6 2.199(4) .
Cu1 P1 2.2740(10) .
Cu1 P3 2.2757(11) .
Cu1 Cu1 2.5509(9) 4_565
Cu1 Cu2 2.6655(8) .
Cu2 C6 2.089(5) .
Cu2 P2 2.2672(10) 4_565
Cu2 P2 2.2672(11) .
Cu2 C3 2.370(5) .
Cu2 Cu1 2.6654(8) 4_565
P1 C47 1.820(4) .
P1 C41 1.830(4) .
P1 C1 1.844(4) .
P2 C53 1.819(5) .
P2 C1 1.828(4) .
P2 C59 1.836(4) .
P3 C71 1.820(4) .
P3 C65 1.832(4) .
P3 C2 1.835(3) .
O1 C5 1.211(8) .
O2 C8 1.205(13) .
N1 C5 1.370(8) .
N1 C12 1.403(7) .
N2 C5 1.358(8) .
N2 C15 1.414(9) .
N3 C8 1.393(13) .
N3 C28 1.395(8) .
N4 C8 1.379(12) .
N4 C31 1.415(12) .
C2 P3 1.835(3) 4_565
C3 C4 1.210(7) .
C3 Cu1 2.110(4) 4_565
C4 C9 1.445(7) .
C6 C7 1.168(7) .
C6 Cu1 2.199(4) 4_565
C7 C25 1.546(6) 4_565
C7 C25 1.546(6) .
C9 C10 1.377(8) .
C9 C14 1.406(8) .
C10 C11 1.393(7) .
C11 C12 1.374(8) .
C12 C13 1.396(9) .
C13 C14 1.380(8) .
C15 C16 1.352(12) .
C15 C20 1.428(12) .
C15 C20 1.428(12) 4_565
C16 C17 1.382(10) .
C17 C18 1.392(13) .
C18 C18 0.83(3) 4_565
C18 C19 1.393(16) .
C18 C21 1.647(19) .
C18 C19 1.651(17) 4_565
C18 C21 1.90(2) 4_565
C19 C20 1.363(12) .
C21 C24 1.39(2) .
C21 C23 1.50(2) .
C21 C22 1.53(2) .
C21 C18 1.90(2) 4_565
C25 C30 1.044(3) 4_565
C25 C25 1.328(10) 4_565
C25 C26 1.3900 .
C25 C30 1.3900 .
C26 C27 1.3900 .
C27 C28 1.3900 .
C28 C29 1.4229 .
C28 C29 1.438(10) 4_565
C28 C30 2.010(4) 4_565
C29 C30 1.3817 .
C30 C28 2.010(6) 4_565
C31 C36 1.301(14) .
C31 C32 1.448(15) .
C32 C33 1.366(14) .
C33 C34 1.428(14) .
C34 C35 1.386(14) .
C34 C37 1.528(14) .
C35 C36 1.422(14) .
C37 C38 1.535(14) .
C37 C40 1.585(15) .
C37 C39 1.589(15) .
C41 C46 1.392(6) .
C41 C42 1.398(6) .
C42 C43 1.382(6) .
C43 C44 1.360(7) .
C44 C45 1.379(7) .
C45 C46 1.404(7) .
C47 C52 1.368(6) .
C47 C48 1.403(6) .
C48 C49 1.358(6) .
C49 C50 1.364(8) .
C50 C51 1.379(8) .
C51 C52 1.396(6) .
C53 C54 1.372(7) .
C53 C58 1.398(6) .
C54 C55 1.393(8) .
C55 C56 1.387(9) .
C56 C57 1.315(9) .
C57 C58 1.373(8) .
C59 C60 1.363(8) .
C59 C64 1.395(8) .
C60 C61 1.408(8) .
C61 C62 1.300(10) .
C62 C63 1.366(9) .
C63 C64 1.384(7) .
C65 C70 1.386(6) .
C65 C66 1.391(6) .
C66 C67 1.388(7) .
C67 C68 1.359(8) .
C68 C69 1.390(8) .
C69 C70 1.391(6) .
C71 C76 1.379(6) .
C71 C72 1.388(6) .
C72 C73 1.378(7) .
C73 C74 1.355(9) .
C74 C75 1.382(9) .
C75 C76 1.386(7) .

loop_
_geom_hbond_atom_site_label_D
_geom_hbond_atom_site_label_H
_geom_hbond_atom_site_label_A
_geom_hbond_distance_DH
_geom_hbond_distance_HA
_geom_hbond_distance_DA
_geom_hbond_angle_DHA
_geom_hbond_site_symmetry_A
N1 H1 F1 0.88 1.74 2.613(7) 174.1 .
N2 H2 F1 0.88 2.27 3.051(9) 147.7 .
N3 H3 F1 0.88 1.74 2.527(9) 147.3 1_454
N4 H4 F1 0.88 2.13 2.794(9) 132.2 1_454
